data_4031621
loop_
_publ_author_name
'Drewes, D.'
'Limanski, E.M.'
'Krebs, B.'

_publ_section_title
;
 The Anderson Type Anion (TeMo6O24)6- - a Multientate Ligand for Trivalent
 Rare Earth Cations
;
_journal_name_full 'European Journal of Inorganic Chemistry'
_journal_page_first 4849
_journal_page_last 4853
_journal_volume 2004
_journal_year 2004
_chemical_formula_sum 'H36 La2 Mo6 O42 Te'
_chemical_name_systematic '(La (H2 O)6)2 (Te Mo6 O24) (H2 O)6'
_space_group_IT_number 2
_symmetry_space_group_name_Hall '-P 1'
_symmetry_space_group_name_H-M 'P -1'
_cell_angle_alpha 101.64
_cell_angle_beta 108.09
_cell_angle_gamma 106.5
_cell_formula_units_Z 1
_cell_length_a 9.396
_cell_length_b 10.188
_cell_length_c 10.694
_cell_volume 884.551
_citation_journal_id_ASTM EJICFO
_cod_data_source_file Drewes_EJICFO_2004_1646.cif
_cod_data_source_block H36La2Mo6O42Te1
_cod_original_cell_volume 884.5515
_cod_original_formula_sum 'H36 La2 Mo6 O42 Te1'
_cod_database_code 4031621

loop_
_symmetry_equiv_pos_as_xyz
x,y,z
-x,-y,-z

loop_
_atom_site_label
_atom_site_type_symbol
_atom_site_fract_x
_atom_site_fract_y
_atom_site_fract_z
_atom_site_occupancy
_atom_site_U_iso_or_equiv
Mo3 Mo+6 -0.04687 0.30954 0.70306 1 0.0
O5 O-2 0.0188 0.5053 0.8165 1 0.0
O20 O-2 -0.1413 0.0032 0.8725 1 0.0
O7 O-2 -0.0127 0.0498 0.3197 1 0.0
O11 O-2 -0.2317 0.2331 0.7127 1 0.0
Mo2 Mo+6 0.11705 0.39331 0.25366 1 0.0
O21 O-2 -0.3502 0.1429 0.1552 1 0.0
O9 O-2 0.2882 0.4984 0.2402 1 0.0
O8 O-2 0.2301 0.1812 0.5822 1 0.0
O16 O-2 0.4953 0.7341 0.5056 1 0.0
Mo1 Mo+6 0.07636 0.20316 0.45916 1 0.0
O17 O-2 0.5759 0.5299 0.2134 1 0.0
O15 O-2 0.6623 0.8426 0.1425 1 0.0
O2 O-2 0.1675 0.5832 0.4426 1 0.0
Te1 Te+6 0 0.5 0.5 1 0.0
O19 O-2 0.4 0.2335 0.1339 1 0.0
O14 O-2 0.3287 0.5862 0.0026 1 0.0
O4 O-2 0.2207 0.3215 0.3947 1 0.0
O18 O-2 0.3602 0.8747 0.1076 1 0.0
La1 La+3 0.47701 0.73913 0.25625 1 0.0
O13 O-2 0.5902 1.0046 0.4011 1 0.0
O1 O-2 -0.0559 0.3251 0.3519 1 0.0
O6 O-2 -0.0891 0.1673 0.5307 1 0.0
O12 O-2 0.0883 0.2658 0.8154 1 0.0
O3 O-2 -0.1244 0.5822 0.384 1 0.0
O10 O-2 0.0245 0.2408 0.1137 1 0.0
